data_1558566
loop_
_publ_author_name
'Pederson, Petra J.'
'Cai, Shengxin'
'Carver, Chase'
'Powell, Douglas R.'
'Risinger, April L.'
'Grkovic, Tanja'
'O'Keefe, Barry R'
'Mooberry, Susan L.'
'Cichewicz, Robert H.'

_publ_section_title
;
 Triple-Negative Breast Cancer Cells Exhibit Differential Sensitivity to
 Cardenolides from <i>Calotropis gigantea</i>.
;
_journal_issue 7
_journal_name_full 'Journal of natural products'
_journal_page_first 2269
_journal_page_last 2280
_journal_paper_doi 10.1021/acs.jnatprod.0c00423
_journal_volume 83
_journal_year 2020
_chemical_absolute_configuration ad
_chemical_formula_moiety 'C57 H56 Br4 O13, 3(C H Cl3)'
_chemical_formula_sum 'C60 H59 Br4 Cl9 O13'
_chemical_formula_weight 1626.76
_space_group_crystal_system monoclinic
_space_group_IT_number 4
_space_group_name_Hall 'P 2yb'
_space_group_name_H-M_alt 'P 1 21 1'
_atom_sites_solution_hydrogens mixed
_atom_sites_solution_primary dual
_atom_sites_solution_secondary difmap
_audit_creation_method SHELXL-2018/3
_cell_angle_alpha 90
_cell_angle_beta 95.260(4)
_cell_angle_gamma 90
_cell_formula_units_Z 2
_cell_length_a 14.1567(17)
_cell_length_b 6.2892(7)
_cell_length_c 37.652(5)
_cell_measurement_reflns_used 9705
_cell_measurement_temperature 100(2)
_cell_measurement_theta_max 25.40
_cell_measurement_theta_min 2.50
_cell_volume 3338.2(7)
_computing_cell_refinement 'SAINT (Bruker, 2016)'
_computing_data_collection 'APEX3 (Bruker, 2018)'
_computing_data_reduction 'SAINT (Bruker, 2016)'
_computing_molecular_graphics 'Mercury (CCDC, 2018)'
_computing_publication_material 'SHELXL-2018/3 (Sheldrick, 2015b)'
_computing_structure_refinement 'SHELXL-2018/3 (Sheldrick, 2015b)'
_computing_structure_solution 'SHELXT (Sheldrick, 2015a)'
_diffrn_ambient_temperature 100(2)
_diffrn_measured_fraction_theta_full 0.999
_diffrn_measured_fraction_theta_max 0.998
_diffrn_measurement_device '\k--geometry diffractometer'
_diffrn_measurement_device_type 'Bruker Photon II cmos'
_diffrn_measurement_method '\w and \f scans'
_diffrn_radiation_monochromator 'multilayer mirror'
_diffrn_radiation_type MoK\a
_diffrn_radiation_wavelength 0.71073
_diffrn_reflns_av_R_equivalents 0.0834
_diffrn_reflns_av_unetI/netI 0.0469
_diffrn_reflns_Laue_measured_fraction_full 0.999
_diffrn_reflns_Laue_measured_fraction_max 0.998
_diffrn_reflns_limit_h_max 18
_diffrn_reflns_limit_h_min -18
_diffrn_reflns_limit_k_max 8
_diffrn_reflns_limit_k_min -8
_diffrn_reflns_limit_l_max 48
_diffrn_reflns_limit_l_min -48
_diffrn_reflns_number 128169
_diffrn_reflns_point_group_measured_fraction_full 0.999
_diffrn_reflns_point_group_measured_fraction_max 0.999
_diffrn_reflns_theta_full 25.242
_diffrn_reflns_theta_max 27.124
_diffrn_reflns_theta_min 2.076
_diffrn_source 'microfocus sealed tube'
_diffrn_source_type 'Incoatec I\mS 3.0'
_exptl_absorpt_coefficient_mu 2.831
_exptl_absorpt_correction_T_max 0.4912
_exptl_absorpt_correction_T_min 0.4256
_exptl_absorpt_correction_type multi-scan
_exptl_absorpt_process_details
; 
 SADABS 2016/2: Krause, L., Herbst-Irmer, R., Sheldrick G.M. & Stalke D., 
 J. Appl. Cryst. 48 (2015) 3-10 
;
_exptl_crystal_colour colourless
_exptl_crystal_density_diffrn 1.618
_exptl_crystal_description block
_exptl_crystal_F_000 1632
_exptl_crystal_size_max 0.128
_exptl_crystal_size_mid 0.082
_exptl_crystal_size_min 0.038
_refine_diff_density_max 0.858
_refine_diff_density_min -0.904
_refine_diff_density_rms 0.087
_refine_ls_abs_structure_details
; 
 Flack x determined using 4806 quotients [(I+)-(I-)]/[(I+)+(I-)] 
 (Parsons, Flack and Wagner, Acta Cryst. B69 (2013) 249-259). 
;
_refine_ls_abs_structure_Flack -0.002(3)
_refine_ls_extinction_method none
_refine_ls_goodness_of_fit_ref 1.009
_refine_ls_hydrogen_treatment mixed
_refine_ls_matrix_type full
_refine_ls_number_parameters 780
_refine_ls_number_reflns 14702
_refine_ls_number_restraints 1
_refine_ls_restrained_S_all 1.009
_refine_ls_R_factor_all 0.0600
_refine_ls_R_factor_gt 0.0435
_refine_ls_shift/su_max 0.002
_refine_ls_shift/su_mean 0.000
_refine_ls_structure_factor_coef Fsqd
_refine_ls_weighting_details 'w=1/[\s^2^(Fo^2^)+(0.0520P)^2^+4.9000P] where P=(Fo^2^+2Fc^2^)/3'
_refine_ls_weighting_scheme calc
_refine_ls_wR_factor_gt 0.1006
_refine_ls_wR_factor_ref 0.1113
_reflns_Friedel_coverage 0.830
_reflns_Friedel_fraction_full 1.000
_reflns_Friedel_fraction_max 0.999
_reflns_number_gt 12380
_reflns_number_total 14702
_reflns_threshold_expression 'I > 2\s(I)'
_cod_data_source_file np0c00423_si_005.cif
_cod_data_source_block compound_4_deriv
_cod_depositor_comments 'Adding full bibliography for 1558566--1558571.cif.'
_cod_original_sg_symbol_H-M 'P 21'
_cod_database_code 1558566
_shelx_space_group_comment
; 
The symmetry employed for this shelxl refinement is uniquely defined 
by the following loop, which should always be used as a source of 
symmetry information in preference to the above space-group names. 
They are only intended as comments. 
;
_shelx_estimated_absorpt_t_min 0.713
_shelx_estimated_absorpt_t_max 0.900

loop_
_space_group_symop_operation_xyz
'x, y, z'
'-x, y+1/2, -z'

loop_
_atom_site_label
_atom_site_type_symbol
_atom_site_fract_x
_atom_site_fract_y
_atom_site_fract_z
_atom_site_U_iso_or_equiv
_atom_site_adp_type
_atom_site_occupancy
_atom_site_site_symmetry_order
_atom_site_calc_flag
_atom_site_refinement_flags_posn
_atom_site_refinement_flags_adp
_atom_site_refinement_flags_occupancy
_atom_site_disorder_assembly
_atom_site_disorder_group
Br1 Br 0.15384(5) -0.28320(12) 0.15129(2) 0.04141(19) Uani 1 1 d . . . . .
Br2 Br 1.29278(5) 0.90492(14) 0.35948(2) 0.0497(2) Uani 1 1 d . . . . .
Br3 Br 1.18032(5) -0.13092(12) 0.47184(2) 0.0465(2) Uani 1 1 d . . . . .
Br4 Br 0.65484(5) -0.17916(12) 0.57879(2) 0.03760(18) Uani 1 1 d . . . . .
O1 O 0.8950(3) 0.2794(6) 0.06308(10) 0.0187(8) Uani 1 1 d . . . . .
H1 H 0.944(5) 0.283(12) 0.0676(18) 0.022 Uiso 1 1 d . U . . .
O2 O 0.5753(3) 0.2357(6) 0.16487(10) 0.0213(8) Uani 1 1 d . . . . .
O3 O 0.7975(3) -0.2919(8) -0.04808(11) 0.0320(10) Uani 1 1 d . . . . .
O4 O 0.9056(3) -0.1245(7) -0.07792(10) 0.0248(9) Uani 1 1 d . . . . .
O5 O 0.4921(3) 0.4923(8) 0.13477(13) 0.0359(11) Uani 1 1 d . . . . .
O6 O 0.7331(3) 0.4555(6) 0.28436(10) 0.0205(8) Uani 1 1 d . . . . .
O7 O 0.6318(3) 0.2749(6) 0.31736(10) 0.0201(8) Uani 1 1 d . . . . .
O8 O 0.8336(3) 0.6007(7) 0.34905(10) 0.0208(9) Uani 1 1 d . . . . .
O9 O 0.8095(3) 0.9036(7) 0.31760(14) 0.0365(11) Uani 1 1 d . . . . .
O10 O 0.7827(2) 0.3464(6) 0.39787(9) 0.0167(7) Uani 1 1 d . . . . .
O11 O 0.8334(3) 0.6196(7) 0.43384(13) 0.0344(11) Uani 1 1 d . . . . .
O12 O 0.6106(3) 0.2279(6) 0.41149(10) 0.0204(8) Uani 1 1 d . . . . .
O13 O 0.5875(3) 0.5338(7) 0.44044(11) 0.0236(9) Uani 1 1 d . . . . .
C1 C 0.7199(4) 0.0621(9) 0.20703(14) 0.0182(11) Uani 1 1 d . . . . .
H1A H 0.668065 -0.031545 0.196861 0.022 Uiso 1 1 calc R U . . .
H1AB H 0.775869 -0.028260 0.213907 0.022 Uiso 1 1 calc R U . . .
C2 C 0.6888(4) 0.1727(9) 0.24042(14) 0.0191(12) Uani 1 1 d . . . . .
H2A H 0.631127 0.258200 0.233866 0.023 Uiso 1 1 calc R U . . .
H2AB H 0.673101 0.064215 0.257995 0.023 Uiso 1 1 calc R U . . .
C3 C 0.7675(4) 0.3173(9) 0.25720(13) 0.0186(11) Uani 1 1 d . . . . .
H3 H 0.821573 0.229074 0.267958 0.022 Uiso 1 1 calc R U . . .
C4 C 0.8023(4) 0.4686(9) 0.22992(15) 0.0207(12) Uani 1 1 d . . . . .
H4A H 0.858437 0.546067 0.240900 0.025 Uiso 1 1 calc R U . . .
H4AB H 0.752057 0.574652 0.223281 0.025 Uiso 1 1 calc R U . . .
C5 C 0.8286(4) 0.3579(9) 0.19631(13) 0.0181(11) Uani 1 1 d . . . . .
H5 H 0.880527 0.255432 0.204041 0.022 Uiso 1 1 calc R U . . .
C6 C 0.8695(4) 0.5112(9) 0.17044(15) 0.0213(12) Uani 1 1 d . . . . .
H6A H 0.819738 0.612440 0.161073 0.026 Uiso 1 1 calc R U . . .
H6AB H 0.921844 0.593692 0.183084 0.026 Uiso 1 1 calc R U . . .
C7 C 0.9064(4) 0.3893(10) 0.13967(15) 0.0220(12) Uani 1 1 d . . . . .
H7A H 0.960088 0.298013 0.148952 0.026 Uiso 1 1 calc R U . . .
H7AB H 0.930396 0.491379 0.122602 0.026 Uiso 1 1 calc R U . . .
C8 C 0.8286(4) 0.2495(8) 0.12001(14) 0.0166(11) Uani 1 1 d . . . . .
H8 H 0.778624 0.347964 0.109064 0.020 Uiso 1 1 calc R U . . .
C9 C 0.7803(4) 0.1027(9) 0.14578(14) 0.0177(11) Uani 1 1 d . . . . .
H9 H 0.829261 -0.001898 0.155496 0.021 Uiso 1 1 calc R U . . .
C10 C 0.7450(4) 0.2225(9) 0.17834(14) 0.0172(11) Uani 1 1 d . . . . .
C11 C 0.7022(4) -0.0249(9) 0.12403(15) 0.0192(12) Uani 1 1 d . . . . .
H11A H 0.670688 -0.121022 0.140094 0.023 Uiso 1 1 calc R U . . .
H11B H 0.653841 0.073844 0.112801 0.023 Uiso 1 1 calc R U . . .
C12 C 0.7448(4) -0.1554(9) 0.09517(14) 0.0203(11) Uani 1 1 d . . . . .
H12A H 0.693205 -0.236832 0.081829 0.024 Uiso 1 1 calc R U . . .
H12B H 0.789973 -0.259345 0.106901 0.024 Uiso 1 1 calc R U . . .
C13 C 0.7965(4) -0.0247(9) 0.06843(14) 0.0168(11) Uani 1 1 d . . . . .
C14 C 0.8688(4) 0.1276(9) 0.08908(14) 0.0174(11) Uani 1 1 d . . . . .
C15 C 0.9532(4) -0.0162(9) 0.09983(15) 0.0195(12) Uani 1 1 d . . . . .
H15A H 0.940164 -0.109583 0.119972 0.023 Uiso 1 1 calc R U . . .
H15B H 1.010912 0.068609 0.106747 0.023 Uiso 1 1 calc R U . . .
C16 C 0.9647(4) -0.1461(9) 0.06621(14) 0.0213(12) Uani 1 1 d . . . . .
H16A H 0.997515 -0.282120 0.072253 0.026 Uiso 1 1 calc R U . . .
H16B H 1.001379 -0.065890 0.049516 0.026 Uiso 1 1 calc R U . . .
C17 C 0.8613(4) -0.1868(9) 0.04948(14) 0.0194(11) Uani 1 1 d . . . . .
H17 H 0.843239 -0.332708 0.056960 0.023 Uiso 1 1 calc R U . . .
C18 C 0.7240(4) 0.0966(9) 0.04307(15) 0.0220(12) Uani 1 1 d . . . . .
H18A H 0.756432 0.161022 0.023828 0.033 Uiso 1 1 calc R U . . .
H18B H 0.694190 0.208263 0.056341 0.033 Uiso 1 1 calc R U . . .
H18C H 0.675343 -0.002292 0.032892 0.033 Uiso 1 1 calc R U . . .
C19 C 0.6597(4) 0.3650(9) 0.16617(15) 0.0206(11) Uani 1 1 d . . . . .
H19A H 0.655092 0.483965 0.183151 0.025 Uiso 1 1 calc R U . . .
H19B H 0.667395 0.425188 0.142311 0.025 Uiso 1 1 calc R U . . .
C20 C 0.8535(4) -0.1855(9) 0.00966(14) 0.0215(12) Uani 1 1 d . . . . .
C21 C 0.7797(5) -0.3159(13) -0.01122(17) 0.0368(17) Uani 1 1 d . . . . .
H21A H 0.784941 -0.467040 -0.003964 0.044 Uiso 1 1 calc R U . . .
H21B H 0.715399 -0.264253 -0.007371 0.044 Uiso 1 1 calc R U . . .
C22 C 0.9072(4) -0.0969(10) -0.01348(14) 0.0214(12) Uani 1 1 d . . . . .
H22 H 0.959272 -0.004484 -0.007525 0.026 Uiso 1 1 calc R U . . .
C23 C 0.8731(4) -0.1647(9) -0.04963(14) 0.0210(11) Uani 1 1 d . . . . .
C1' C 0.7243(4) 0.3641(9) 0.31734(13) 0.0174(11) Uani 1 1 d . . . . .
H1' H 0.774043 0.253021 0.322826 0.021 Uiso 1 1 calc R U . . .
C2' C 0.7348(4) 0.5432(9) 0.34445(14) 0.0172(11) Uani 1 1 d . . . . .
H2' H 0.696039 0.668299 0.335469 0.021 Uiso 1 1 calc R U . . .
C3' C 0.7073(4) 0.4782(9) 0.38132(15) 0.0177(11) Uani 1 1 d . . . . .
H3' H 0.698531 0.607116 0.396229 0.021 Uiso 1 1 calc R U . . .
C4' C 0.6173(4) 0.3412(9) 0.37870(14) 0.0184(11) Uani 1 1 d . . . . .
H4' H 0.560115 0.433335 0.373529 0.022 Uiso 1 1 calc R U . . .
C5' C 0.6190(4) 0.1706(9) 0.35051(15) 0.0210(12) Uani 1 1 d . . . . .
H5' H 0.673565 0.072524 0.356825 0.025 Uiso 1 1 calc R U . . .
C6' C 0.5275(5) 0.0425(11) 0.34552(17) 0.0301(14) Uani 1 1 d . . . . .
H6'A H 0.473897 0.138804 0.339727 0.045 Uiso 1 1 calc R U . . .
H6'B H 0.518370 -0.034268 0.367595 0.045 Uiso 1 1 calc R U . . .
H6'C H 0.531407 -0.059497 0.326034 0.045 Uiso 1 1 calc R U . . .
C24 C 0.4955(4) 0.3179(11) 0.14802(15) 0.0250(13) Uani 1 1 d . . . . .
C25 C 0.4138(4) 0.1702(10) 0.14907(15) 0.0238(13) Uani 1 1 d . . . . .
C26 C 0.4241(5) -0.0312(10) 0.16385(17) 0.0274(14) Uani 1 1 d . . . . .
H26 H 0.485149 -0.077799 0.173310 0.033 Uiso 1 1 calc R U . . .
C27 C 0.3473(4) -0.1656(11) 0.16508(17) 0.0317(14) Uani 1 1 d . . . . .
H27 H 0.354847 -0.303029 0.175434 0.038 Uiso 1 1 calc R U . . .
C28 C 0.2594(4) -0.0963(11) 0.15098(16) 0.0296(14) Uani 1 1 d . . . . .
C29 C 0.2463(5) 0.1051(11) 0.13558(17) 0.0314(15) Uani 1 1 d . . . . .
H29 H 0.185228 0.150984 0.126029 0.038 Uiso 1 1 calc R U . . .
C30 C 0.3244(4) 0.2354(11) 0.13465(16) 0.0294(14) Uani 1 1 d . . . . .
H30 H 0.317036 0.371987 0.123983 0.035 Uiso 1 1 calc R U . . .
C31 C 0.8616(4) 0.7800(9) 0.33371(16) 0.0233(13) Uani 1 1 d . . . . .
C32 C 0.9666(4) 0.8030(10) 0.34012(16) 0.0267(13) Uani 1 1 d . . . . .
C33 C 1.0249(5) 0.6404(11) 0.35504(19) 0.0316(15) Uani 1 1 d . . . . .
H33 H 0.997927 0.508160 0.360950 0.038 Uiso 1 1 calc R U . . .
C34 C 1.1225(5) 0.6719(12) 0.3612(2) 0.0361(16) Uani 1 1 d . . . . .
H34 H 1.162831 0.562693 0.371355 0.043 Uiso 1 1 calc R U . . .
C35 C 1.1593(4) 0.8678(13) 0.35222(18) 0.0364(17) Uani 1 1 d . . . . .
C36 C 1.1046(5) 1.0277(12) 0.3374(2) 0.0411(18) Uani 1 1 d . . . . .
H36 H 1.132371 1.158630 0.331285 0.049 Uiso 1 1 calc R U . . .
C37 C 1.0074(5) 0.9967(11) 0.33131(19) 0.0321(15) Uani 1 1 d . . . . .
H37 H 0.968185 1.107638 0.321099 0.039 Uiso 1 1 calc R U . . .
C38 C 0.8437(4) 0.4411(9) 0.42331(15) 0.0217(12) Uani 1 1 d . . . . .
C39 C 0.9227(4) 0.2992(10) 0.43502(15) 0.0229(12) Uani 1 1 d . . . . .
C40 C 0.9284(5) 0.0894(10) 0.42278(16) 0.0255(13) Uani 1 1 d . . . . .
H40 H 0.879021 0.034559 0.406558 0.031 Uiso 1 1 calc R U . . .
C41 C 1.0044(5) -0.0384(11) 0.43388(18) 0.0301(14) Uani 1 1 d . . . . .
H41 H 1.007419 -0.181051 0.425772 0.036 Uiso 1 1 calc R U . . .
C42 C 1.0763(5) 0.0458(12) 0.45718(18) 0.0330(15) Uani 1 1 d . . . . .
C43 C 1.0728(5) 0.2510(11) 0.46992(19) 0.0369(17) Uani 1 1 d . . . . .
H43 H 1.122471 0.304683 0.486152 0.044 Uiso 1 1 calc R U . . .
C44 C 0.9965(5) 0.3763(11) 0.45877(18) 0.0331(15) Uani 1 1 d . . . . .
H44 H 0.993772 0.518052 0.467335 0.040 Uiso 1 1 calc R U . . .
C45 C 0.6009(4) 0.3452(9) 0.44111(14) 0.0187(11) Uani 1 1 d . . . . .
C46 C 0.6103(4) 0.2105(10) 0.47381(14) 0.0179(11) Uani 1 1 d . . . . .
C47 C 0.5858(4) 0.3005(10) 0.50556(14) 0.0220(12) Uani 1 1 d . . . . .
H47 H 0.560744 0.440595 0.505595 0.026 Uiso 1 1 calc R U . . .
C48 C 0.5980(4) 0.1848(10) 0.53725(15) 0.0240(13) Uani 1 1 d . . . . .
H48 H 0.580762 0.243571 0.558987 0.029 Uiso 1 1 calc R U . . .
C49 C 0.6360(4) -0.0186(10) 0.53620(16) 0.0266(14) Uani 1 1 d . . . . .
C50 C 0.6614(4) -0.1103(10) 0.50461(16) 0.0257(13) Uani 1 1 d . . . . .
H50 H 0.688111 -0.248847 0.504604 0.031 Uiso 1 1 calc R U . . .
C51 C 0.6467(4) 0.0047(9) 0.47356(16) 0.0233(12) Uani 1 1 d . . . . .
H51 H 0.661564 -0.056734 0.451700 0.028 Uiso 1 1 calc R U . . .
Cl1A Cl 0.45719(13) 1.0249(3) 0.05840(5) 0.0346(4) Uani 1 1 d . . . . .
Cl2A Cl 0.31176(13) 0.7044(3) 0.06272(5) 0.0390(4) Uani 1 1 d . . . . .
Cl3A Cl 0.49194(17) 0.5930(3) 0.03681(6) 0.0544(5) Uani 1 1 d . . . . .
C1A C 0.4354(5) 0.7547(10) 0.06649(17) 0.0306(15) Uani 1 1 d . . . . .
H1AA H 0.461780 0.719977 0.091367 0.037 Uiso 1 1 calc R U . . .
Cl1B Cl 0.41203(14) 0.3367(3) 0.23357(5) 0.0476(5) Uani 1 1 d . . . . .
Cl2B Cl 0.39711(15) 0.5595(4) 0.30009(5) 0.0510(5) Uani 1 1 d . . . . .
Cl3B Cl 0.51503(17) 0.7271(4) 0.24834(6) 0.0552(5) Uani 1 1 d . . . . .
C1B C 0.4712(5) 0.4948(11) 0.26694(17) 0.0306(14) Uani 1 1 d . . . . .
H1B H 0.526262 0.411971 0.278250 0.037 Uiso 1 1 calc R U . . .
Cl1C Cl 1.01480(16) 0.9082(4) 0.23690(7) 0.0624(6) Uani 1 1 d . . . . .
Cl2C Cl 1.21766(17) 0.9362(5) 0.25394(7) 0.0737(7) Uani 1 1 d . . . . .
Cl3C Cl 1.1053(3) 1.3203(5) 0.24272(10) 0.0985(10) Uani 1 1 d . . . . .
C1C C 1.1187(7) 1.0550(17) 0.2305(3) 0.064(3) Uani 1 1 d . . . . .
H1C H 1.128223 1.051128 0.204501 0.077 Uiso 1 1 calc R U . . .

loop_
_atom_site_aniso_label
_atom_site_aniso_U_11
_atom_site_aniso_U_22
_atom_site_aniso_U_33
_atom_site_aniso_U_23
_atom_site_aniso_U_13
_atom_site_aniso_U_12
Br1 0.0282(3) 0.0346(4) 0.0589(5) -0.0021(3) -0.0098(3) -0.0009(3)
Br2 0.0252(3) 0.0661(5) 0.0597(5) -0.0353(4) 0.0135(3) -0.0163(4)
Br3 0.0270(3) 0.0393(4) 0.0697(5) -0.0033(4) -0.0142(3) 0.0109(3)
Br4 0.0375(4) 0.0449(4) 0.0292(3) 0.0174(3) -0.0036(3) -0.0037(3)
O1 0.023(2) 0.0171(19) 0.0163(19) 0.0040(15) 0.0037(16) -0.0019(17)
O2 0.022(2) 0.019(2) 0.023(2) 0.0031(17) 0.0019(16) 0.0013(17)
O3 0.039(3) 0.042(3) 0.016(2) -0.008(2) 0.0081(18) -0.019(2)
O4 0.030(2) 0.027(2) 0.0183(19) 0.0006(18) 0.0041(16) 0.0001(19)
O5 0.039(3) 0.028(2) 0.040(3) 0.014(2) 0.001(2) 0.005(2)
O6 0.032(2) 0.0152(18) 0.0150(19) 0.0005(15) 0.0061(16) 0.0039(17)
O7 0.020(2) 0.025(2) 0.0147(18) -0.0013(16) 0.0016(15) -0.0052(16)
O8 0.017(2) 0.024(2) 0.021(2) 0.0034(17) 0.0000(16) -0.0043(17)
O9 0.032(2) 0.018(2) 0.060(3) 0.006(2) 0.009(2) -0.001(2)
O10 0.0179(18) 0.0168(19) 0.0149(17) 0.0004(15) -0.0019(14) -0.0015(16)
O11 0.036(3) 0.026(2) 0.038(3) -0.009(2) -0.011(2) 0.004(2)
O12 0.028(2) 0.0176(19) 0.0167(19) 0.0005(16) 0.0061(16) -0.0002(18)
O13 0.028(2) 0.019(2) 0.024(2) 0.0017(17) 0.0075(17) 0.0008(18)
C1 0.023(3) 0.015(3) 0.017(3) 0.000(2) 0.005(2) 0.002(2)
C2 0.027(3) 0.014(3) 0.017(3) 0.002(2) 0.006(2) 0.000(2)
C3 0.027(3) 0.014(2) 0.015(2) -0.001(2) 0.007(2) 0.000(2)
C4 0.030(3) 0.014(3) 0.018(3) -0.002(2) 0.005(2) -0.001(2)
C5 0.026(3) 0.013(2) 0.016(2) 0.002(2) 0.005(2) -0.001(2)
C6 0.034(3) 0.014(3) 0.017(3) 0.002(2) 0.007(2) -0.003(2)
C7 0.029(3) 0.020(3) 0.019(3) -0.003(2) 0.009(2) -0.004(3)
C8 0.021(3) 0.014(3) 0.015(3) 0.001(2) 0.003(2) -0.002(2)
C9 0.026(3) 0.013(2) 0.015(3) 0.001(2) 0.005(2) 0.000(2)
C10 0.023(3) 0.014(2) 0.016(3) 0.000(2) 0.005(2) -0.002(2)
C11 0.022(3) 0.018(3) 0.018(3) -0.001(2) 0.001(2) -0.004(2)
C12 0.027(3) 0.018(3) 0.017(3) -0.001(2) 0.005(2) -0.003(2)
C13 0.021(3) 0.014(3) 0.015(3) -0.002(2) 0.001(2) 0.000(2)
C14 0.026(3) 0.017(3) 0.010(2) 0.004(2) 0.003(2) 0.003(2)
C15 0.025(3) 0.014(3) 0.019(3) 0.000(2) -0.001(2) 0.004(2)
C16 0.028(3) 0.019(3) 0.017(3) -0.001(2) 0.001(2) 0.006(2)
C17 0.026(3) 0.014(3) 0.018(3) -0.001(2) 0.002(2) 0.000(2)
C18 0.028(3) 0.018(3) 0.020(3) 0.002(2) 0.001(2) 0.002(2)
C19 0.024(3) 0.018(3) 0.020(3) 0.003(2) 0.005(2) 0.002(2)
C20 0.027(3) 0.019(3) 0.019(3) -0.004(2) 0.006(2) 0.002(2)
C21 0.045(4) 0.045(4) 0.022(3) -0.007(3) 0.010(3) -0.025(3)
C22 0.026(3) 0.022(3) 0.016(3) 0.000(2) 0.003(2) -0.005(2)
C23 0.026(3) 0.018(3) 0.020(3) 0.000(2) 0.004(2) 0.001(2)
C1' 0.019(3) 0.019(3) 0.014(2) -0.001(2) 0.005(2) -0.002(2)
C2' 0.017(3) 0.017(3) 0.017(3) 0.000(2) 0.000(2) -0.001(2)
C3' 0.014(3) 0.021(3) 0.018(3) 0.002(2) -0.002(2) 0.001(2)
C4' 0.020(3) 0.017(3) 0.018(3) -0.001(2) 0.002(2) 0.000(2)
C5' 0.025(3) 0.022(3) 0.017(3) -0.003(2) 0.004(2) -0.004(2)
C6' 0.030(3) 0.037(4) 0.023(3) -0.006(3) 0.008(3) -0.014(3)
C24 0.028(3) 0.030(3) 0.017(3) 0.003(3) 0.004(2) 0.011(3)
C25 0.029(3) 0.026(3) 0.016(3) -0.003(2) -0.001(2) 0.005(3)
C26 0.025(3) 0.029(3) 0.028(3) -0.002(3) -0.001(3) 0.005(3)
C27 0.030(3) 0.025(3) 0.039(4) -0.002(3) -0.006(3) 0.004(3)
C28 0.030(3) 0.034(3) 0.025(3) -0.005(3) -0.002(3) 0.004(3)
C29 0.026(3) 0.041(4) 0.026(3) -0.001(3) -0.008(3) 0.011(3)
C30 0.030(3) 0.034(3) 0.024(3) 0.004(3) 0.002(3) 0.009(3)
C31 0.029(3) 0.015(3) 0.026(3) -0.004(2) 0.007(2) -0.003(2)
C32 0.026(3) 0.024(3) 0.031(3) -0.009(3) 0.010(3) -0.006(3)
C33 0.025(3) 0.028(3) 0.042(4) -0.004(3) 0.007(3) -0.005(3)
C34 0.029(4) 0.036(4) 0.044(4) -0.008(3) 0.003(3) -0.001(3)
C35 0.022(3) 0.048(4) 0.042(4) -0.026(4) 0.012(3) -0.013(3)
C36 0.038(4) 0.032(4) 0.055(5) -0.013(4) 0.014(3) -0.014(3)
C37 0.033(4) 0.025(3) 0.038(4) -0.001(3) 0.007(3) -0.008(3)
C38 0.026(3) 0.022(3) 0.016(3) 0.000(2) -0.001(2) -0.005(2)
C39 0.024(3) 0.027(3) 0.018(3) -0.002(2) 0.001(2) -0.001(2)
C40 0.029(3) 0.024(3) 0.023(3) -0.002(2) -0.002(3) 0.000(3)
C41 0.028(3) 0.024(3) 0.037(4) -0.003(3) -0.003(3) 0.004(3)
C42 0.027(3) 0.037(4) 0.033(4) 0.000(3) -0.003(3) 0.003(3)
C43 0.030(4) 0.034(4) 0.043(4) -0.006(3) -0.014(3) -0.002(3)
C44 0.032(3) 0.023(3) 0.041(4) -0.006(3) -0.012(3) 0.003(3)
C45 0.017(3) 0.021(3) 0.018(3) 0.000(2) 0.003(2) -0.004(2)
C46 0.013(2) 0.021(3) 0.019(3) 0.000(2) 0.001(2) -0.003(2)
C47 0.019(3) 0.027(3) 0.020(3) 0.000(2) 0.001(2) -0.005(2)
C48 0.022(3) 0.032(3) 0.018(3) -0.002(3) 0.001(2) -0.006(3)
C49 0.021(3) 0.032(3) 0.026(3) 0.006(3) -0.004(2) -0.009(3)
C50 0.022(3) 0.023(3) 0.032(3) 0.006(3) 0.001(2) -0.002(3)
C51 0.026(3) 0.021(3) 0.024(3) -0.002(2) 0.004(2) 0.000(2)
Cl1A 0.0397(9) 0.0301(8) 0.0337(9) 0.0041(7) 0.0023(7) -0.0018(7)
Cl2A 0.0398(9) 0.0379(9) 0.0389(9) 0.0076(8) 0.0017(7) -0.0045(8)
Cl3A 0.0615(13) 0.0445(11) 0.0590(13) -0.0158(10) 0.0148(10) 0.0092(10)
C1A 0.035(4) 0.031(4) 0.025(3) 0.006(3) -0.002(3) 0.007(3)
Cl1B 0.0503(11) 0.0519(12) 0.0395(9) -0.0202(9) -0.0027(8) -0.0006(9)
Cl2B 0.0509(12) 0.0614(13) 0.0421(10) -0.0184(10) 0.0124(9) 0.0077(10)
Cl3B 0.0666(13) 0.0456(11) 0.0517(12) 0.0101(10) -0.0039(10) -0.0104(11)
C1B 0.034(4) 0.035(4) 0.023(3) 0.000(3) 0.000(3) 0.003(3)
Cl1C 0.0528(12) 0.0558(13) 0.0767(15) -0.0109(12) -0.0047(11) -0.0012(11)
Cl2C 0.0524(13) 0.095(2) 0.0725(16) -0.0026(15) 0.0018(12) 0.0039(14)
Cl3C 0.122(3) 0.0520(15) 0.121(3) -0.0072(17) 0.007(2) -0.0096(17)
C1C 0.065(6) 0.068(6) 0.060(6) -0.012(5) 0.000(5) 0.000(5)

loop_
_atom_type_symbol
_atom_type_description
_atom_type_scat_dispersion_real
_atom_type_scat_dispersion_imag
_atom_type_scat_source
C C 0.0033 0.0016 'International Tables Vol C Tables 4.2.6.8 and 6.1.1.4'
H H 0.0000 0.0000 'International Tables Vol C Tables 4.2.6.8 and 6.1.1.4'
O O 0.0106 0.0060 'International Tables Vol C Tables 4.2.6.8 and 6.1.1.4'
Cl Cl 0.1484 0.1585 'International Tables Vol C Tables 4.2.6.8 and 6.1.1.4'
Br Br -0.2901 2.4595 'International Tables Vol C Tables 4.2.6.8 and 6.1.1.4'

loop_
_geom_angle_atom_site_label_1
_geom_angle_atom_site_label_2
_geom_angle_atom_site_label_3
_geom_angle
_geom_angle_site_symmetry_1
_geom_angle_site_symmetry_3
_geom_angle_publ_flag
C14 O1 H1 100(6) . . ?
C24 O2 C19 117.1(5) . . ?
C23 O3 C21 108.4(4) . . ?
C1' O6 C3 116.4(4) . . ?
C1' O7 C5' 111.6(4) . . ?
C31 O8 C2' 118.8(5) . . ?
C38 O10 C3' 116.5(4) . . ?
C45 O12 C4' 117.2(4) . . ?
C2 C1 C10 112.2(4) . . ?
C2 C1 H1A 109.2 . . ?
C10 C1 H1A 109.2 . . ?
C2 C1 H1AB 109.2 . . ?
C10 C1 H1AB 109.2 . . ?
H1A C1 H1AB 107.9 . . ?
C3 C2 C1 110.8(5) . . ?
C3 C2 H2A 109.5 . . ?
C1 C2 H2A 109.5 . . ?
C3 C2 H2AB 109.5 . . ?
C1 C2 H2AB 109.5 . . ?
H2A C2 H2AB 108.1 . . ?
O6 C3 C4 104.5(4) . . ?
O6 C3 C2 111.5(4) . . ?
C4 C3 C2 111.3(4) . . ?
O6 C3 H3 109.8 . . ?
C4 C3 H3 109.8 . . ?
C2 C3 H3 109.8 . . ?
C3 C4 C5 113.3(5) . . ?
C3 C4 H4A 108.9 . . ?
C5 C4 H4A 108.9 . . ?
C3 C4 H4AB 108.9 . . ?
C5 C4 H4AB 108.9 . . ?
H4A C4 H4AB 107.7 . . ?
C4 C5 C6 112.3(5) . . ?
C4 C5 C10 112.1(4) . . ?
C6 C5 C10 112.7(4) . . ?
C4 C5 H5 106.4 . . ?
C6 C5 H5 106.4 . . ?
C10 C5 H5 106.4 . . ?
C7 C6 C5 110.2(5) . . ?
C7 C6 H6A 109.6 . . ?
C5 C6 H6A 109.6 . . ?
C7 C6 H6AB 109.6 . . ?
C5 C6 H6AB 109.6 . . ?
H6A C6 H6AB 108.1 . . ?
C6 C7 C8 111.8(5) . . ?
C6 C7 H7A 109.2 . . ?
C8 C7 H7A 109.2 . . ?
C6 C7 H7AB 109.2 . . ?
C8 C7 H7AB 109.2 . . ?
H7A C7 H7AB 107.9 . . ?
C9 C8 C7 112.1(4) . . ?
C9 C8 C14 113.0(4) . . ?
C7 C8 C14 110.4(4) . . ?
C9 C8 H8 107.0 . . ?
C7 C8 H8 107.0 . . ?
C14 C8 H8 107.0 . . ?
C11 C9 C8 108.4(4) . . ?
C11 C9 C10 113.8(5) . . ?
C8 C9 C10 113.4(4) . . ?
C11 C9 H9 107.0 . . ?
C8 C9 H9 107.0 . . ?
C10 C9 H9 107.0 . . ?
C19 C10 C1 111.4(4) . . ?
C19 C10 C9 110.3(4) . . ?
C1 C10 C9 110.2(4) . . ?
C19 C10 C5 110.8(5) . . ?
C1 C10 C5 105.5(4) . . ?
C9 C10 C5 108.6(4) . . ?
C12 C11 C9 110.3(5) . . ?
C12 C11 H11A 109.6 . . ?
C9 C11 H11A 109.6 . . ?
C12 C11 H11B 109.6 . . ?
C9 C11 H11B 109.6 . . ?
H11A C11 H11B 108.1 . . ?
C11 C12 C13 114.9(5) . . ?
C11 C12 H12A 108.5 . . ?
C13 C12 H12A 108.5 . . ?
C11 C12 H12B 108.5 . . ?
C13 C12 H12B 108.5 . . ?
H12A C12 H12B 107.5 . . ?
C12 C13 C18 109.9(5) . . ?
C12 C13 C14 109.4(4) . . ?
C18 C13 C14 112.0(4) . . ?
C12 C13 C17 106.3(4) . . ?
C18 C13 C17 114.8(4) . . ?
C14 C13 C17 103.9(4) . . ?
O1 C14 C15 109.2(5) . . ?
O1 C14 C8 108.6(4) . . ?
C15 C14 C8 115.3(4) . . ?
O1 C14 C13 105.5(4) . . ?
C15 C14 C13 103.4(4) . . ?
C8 C14 C13 114.3(5) . . ?
C14 C15 C16 103.7(4) . . ?
C14 C15 H15A 111.0 . . ?
C16 C15 H15A 111.0 . . ?
C14 C15 H15B 111.0 . . ?
C16 C15 H15B 111.0 . . ?
H15A C15 H15B 109.0 . . ?
C15 C16 C17 104.8(4) . . ?
C15 C16 H16A 110.8 . . ?
C17 C16 H16A 110.8 . . ?
C15 C16 H16B 110.8 . . ?
C17 C16 H16B 110.8 . . ?
H16A C16 H16B 108.9 . . ?
C20 C17 C16 112.6(5) . . ?
C20 C17 C13 117.2(5) . . ?
C16 C17 C13 105.8(4) . . ?
C20 C17 H17 106.9 . . ?
C16 C17 H17 106.9 . . ?
C13 C17 H17 106.9 . . ?
C13 C18 H18A 109.5 . . ?
C13 C18 H18B 109.5 . . ?
H18A C18 H18B 109.5 . . ?
C13 C18 H18C 109.5 . . ?
H18A C18 H18C 109.5 . . ?
H18B C18 H18C 109.5 . . ?
O2 C19 C10 107.9(4) . . ?
O2 C19 H19A 110.1 . . ?
C10 C19 H19A 110.1 . . ?
O2 C19 H19B 110.1 . . ?
C10 C19 H19B 110.1 . . ?
H19A C19 H19B 108.4 . . ?
C22 C20 C17 131.8(5) . . ?
C22 C20 C21 107.4(5) . . ?
C17 C20 C21 120.6(5) . . ?
O3 C21 C20 105.9(5) . . ?
O3 C21 H21A 110.6 . . ?
C20 C21 H21A 110.6 . . ?
O3 C21 H21B 110.6 . . ?
C20 C21 H21B 110.6 . . ?
H21A C21 H21B 108.7 . . ?
C20 C22 C23 109.1(5) . . ?
C20 C22 H22 125.4 . . ?
C23 C22 H22 125.4 . . ?
O4 C23 O3 121.7(5) . . ?
O4 C23 C22 129.0(5) . . ?
O3 C23 C22 109.2(5) . . ?
O6 C1' O7 108.8(4) . . ?
O6 C1' C2' 106.5(4) . . ?
O7 C1' C2' 109.0(4) . . ?
O6 C1' H1' 110.8 . . ?
O7 C1' H1' 110.8 . . ?
C2' C1' H1' 110.8 . . ?
O8 C2' C1' 107.5(4) . . ?
O8 C2' C3' 106.5(4) . . ?
C1' C2' C3' 113.2(5) . . ?
O8 C2' H2' 109.8 . . ?
C1' C2' H2' 109.8 . . ?
C3' C2' H2' 109.8 . . ?
O10 C3' C2' 107.7(4) . . ?
O10 C3' C4' 106.4(4) . . ?
C2' C3' C4' 111.7(4) . . ?
O10 C3' H3' 110.3 . . ?
C2' C3' H3' 110.3 . . ?
C4' C3' H3' 110.3 . . ?
O12 C4' C5' 105.0(4) . . ?
O12 C4' C3' 110.1(4) . . ?
C5' C4' C3' 112.2(5) . . ?
O12 C4' H4' 109.8 . . ?
C5' C4' H4' 109.8 . . ?
C3' C4' H4' 109.8 . . ?
O7 C5' C4' 107.3(4) . . ?
O7 C5' C6' 107.9(5) . . ?
C4' C5' C6' 113.2(5) . . ?
O7 C5' H5' 109.4 . . ?
C4' C5' H5' 109.4 . . ?
C6' C5' H5' 109.4 . . ?
C5' C6' H6'A 109.5 . . ?
C5' C6' H6'B 109.5 . . ?
H6'A C6' H6'B 109.5 . . ?
C5' C6' H6'C 109.5 . . ?
H6'A C6' H6'C 109.5 . . ?
H6'B C6' H6'C 109.5 . . ?
O5 C24 O2 123.0(6) . . ?
O5 C24 C25 125.3(6) . . ?
O2 C24 C25 111.6(5) . . ?
C26 C25 C30 118.9(6) . . ?
C26 C25 C24 121.9(6) . . ?
C30 C25 C24 119.2(6) . . ?
C27 C26 C25 121.2(6) . . ?
C27 C26 H26 119.4 . . ?
C25 C26 H26 119.4 . . ?
C28 C27 C26 118.7(6) . . ?
C28 C27 H27 120.7 . . ?
C26 C27 H27 120.7 . . ?
C27 C28 C29 121.8(6) . . ?
C27 C28 Br1 119.0(5) . . ?
C29 C28 Br1 119.2(5) . . ?
C30 C29 C28 118.2(6) . . ?
C30 C29 H29 120.9 . . ?
C28 C29 H29 120.9 . . ?
C29 C30 C25 121.2(6) . . ?
C29 C30 H30 119.4 . . ?
C25 C30 H30 119.4 . . ?
O9 C31 O8 124.7(6) . . ?
O9 C31 C32 125.3(6) . . ?
O8 C31 C32 110.0(5) . . ?
C33 C32 C37 119.4(6) . . ?
C33 C32 C31 122.4(6) . . ?
C37 C32 C31 118.1(6) . . ?
C34 C33 C32 120.1(6) . . ?
C34 C33 H33 119.9 . . ?
C32 C33 H33 119.9 . . ?
C35 C34 C33 118.2(7) . . ?
C35 C34 H34 120.9 . . ?
C33 C34 H34 120.9 . . ?
C36 C35 C34 122.9(6) . . ?
C36 C35 Br2 119.4(6) . . ?
C34 C35 Br2 117.6(6) . . ?
C35 C36 C37 118.9(7) . . ?
C35 C36 H36 120.5 . . ?
C37 C36 H36 120.5 . . ?
C36 C37 C32 120.4(7) . . ?
C36 C37 H37 119.8 . . ?
C32 C37 H37 119.8 . . ?
O11 C38 O10 123.4(5) . . ?
O11 C38 C39 125.5(5) . . ?
O10 C38 C39 111.2(5) . . ?
C44 C39 C40 118.3(6) . . ?
C44 C39 C38 119.1(6) . . ?
C40 C39 C38 122.6(5) . . ?
C41 C40 C39 121.1(6) . . ?
C41 C40 H40 119.5 . . ?
C39 C40 H40 119.5 . . ?
C40 C41 C42 118.5(6) . . ?
C40 C41 H41 120.7 . . ?
C42 C41 H41 120.7 . . ?
C43 C42 C41 122.0(6) . . ?
C43 C42 Br3 120.1(5) . . ?
C41 C42 Br3 117.9(5) . . ?
C44 C43 C42 118.9(6) . . ?
C44 C43 H43 120.5 . . ?
C42 C43 H43 120.5 . . ?
C43 C44 C39 121.2(6) . . ?
C43 C44 H44 119.4 . . ?
C39 C44 H44 119.4 . . ?
O13 C45 O12 123.3(5) . . ?
O13 C45 C46 125.5(5) . . ?
O12 C45 C46 111.2(5) . . ?
C51 C46 C47 120.3(5) . . ?
C51 C46 C45 121.8(5) . . ?
C47 C46 C45 117.8(5) . . ?
C48 C47 C46 120.0(6) . . ?
C48 C47 H47 120.0 . . ?
C46 C47 H47 120.0 . . ?
C49 C48 C47 118.3(6) . . ?
C49 C48 H48 120.9 . . ?
C47 C48 H48 120.9 . . ?
C48 C49 C50 122.3(6) . . ?
C48 C49 Br4 119.5(5) . . ?
C50 C49 Br4 118.3(5) . . ?
C51 C50 C49 118.4(6) . . ?
C51 C50 H50 120.8 . . ?
C49 C50 H50 120.8 . . ?
C50 C51 C46 120.7(6) . . ?
C50 C51 H51 119.7 . . ?
C46 C51 H51 119.7 . . ?
Cl3A C1A Cl1A 110.6(4) . . ?
Cl3A C1A Cl2A 110.5(4) . . ?
Cl1A C1A Cl2A 110.2(4) . . ?
Cl3A C1A H1AA 108.5 . . ?
Cl1A C1A H1AA 108.5 . . ?
Cl2A C1A H1AA 108.5 . . ?
Cl2B C1B Cl1B 111.4(4) . . ?
Cl2B C1B Cl3B 110.3(4) . . ?
Cl1B C1B Cl3B 110.4(4) . . ?
Cl2B C1B H1B 108.2 . . ?
Cl1B C1B H1B 108.2 . . ?
Cl3B C1B H1B 108.2 . . ?
Cl3C C1C Cl2C 112.0(6) . . ?
Cl3C C1C Cl1C 110.5(6) . . ?
Cl2C C1C Cl1C 110.1(6) . . ?
Cl3C C1C H1C 108.0 . . ?
Cl2C C1C H1C 108.0 . . ?
Cl1C C1C H1C 108.0 . . ?

loop_
_geom_bond_atom_site_label_1
_geom_bond_atom_site_label_2
_geom_bond_distance
_geom_bond_site_symmetry_2
_geom_bond_publ_flag
Br1 C28 1.902(7) . ?
Br2 C35 1.899(6) . ?
Br3 C42 1.886(7) . ?
Br4 C49 1.893(6) . ?
O1 C14 1.441(6) . ?
O1 H1 0.70(7) . ?
O2 C24 1.347(7) . ?
O2 C19 1.443(7) . ?
O3 C23 1.341(7) . ?
O3 C21 1.441(7) . ?
O4 C23 1.225(7) . ?
O5 C24 1.204(8) . ?
O6 C1' 1.384(6) . ?
O6 C3 1.459(6) . ?
O7 C1' 1.425(6) . ?
O7 C5' 1.436(7) . ?
O8 C31 1.344(7) . ?
O8 C2' 1.440(7) . ?
O9 C31 1.197(8) . ?
O10 C38 1.366(7) . ?
O10 C3' 1.448(6) . ?
O11 C38 1.204(8) . ?
O12 C45 1.355(7) . ?
O12 C4' 1.436(6) . ?
O13 C45 1.201(7) . ?
C1 C2 1.536(7) . ?
C1 C10 1.543(7) . ?
C1 H1A 0.9900 . ?
C1 H1AB 0.9900 . ?
C2 C3 1.529(8) . ?
C2 H2A 0.9900 . ?
C2 H2AB 0.9900 . ?
C3 C4 1.515(8) . ?
C3 H3 1.0000 . ?
C4 C5 1.521(7) . ?
C4 H4A 0.9900 . ?
C4 H4AB 0.9900 . ?
C5 C6 1.522(7) . ?
C5 C10 1.561(8) . ?
C5 H5 1.0000 . ?
C6 C7 1.521(8) . ?
C6 H6A 0.9900 . ?
C6 H6AB 0.9900 . ?
C7 C8 1.544(8) . ?
C7 H7A 0.9900 . ?
C7 H7AB 0.9900 . ?
C8 C9 1.544(7) . ?
C8 C14 1.546(7) . ?
C8 H8 1.0000 . ?
C9 C11 1.540(8) . ?
C9 C10 1.560(7) . ?
C9 H9 1.0000 . ?
C10 C19 1.539(8) . ?
C11 C12 1.529(8) . ?
C11 H11A 0.9900 . ?
C11 H11B 0.9900 . ?
C12 C13 1.537(8) . ?
C12 H12A 0.9900 . ?
C12 H12B 0.9900 . ?
C13 C18 1.538(8) . ?
C13 C14 1.556(8) . ?
C13 C17 1.583(8) . ?
C14 C15 1.524(8) . ?
C15 C16 1.528(8) . ?
C15 H15A 0.9900 . ?
C15 H15B 0.9900 . ?
C16 C17 1.561(8) . ?
C16 H16A 0.9900 . ?
C16 H16B 0.9900 . ?
C17 C20 1.493(7) . ?
C17 H17 1.0000 . ?
C18 H18A 0.9800 . ?
C18 H18B 0.9800 . ?
C18 H18C 0.9800 . ?
C19 H19A 0.9900 . ?
C19 H19B 0.9900 . ?
C20 C22 1.329(8) . ?
C20 C21 1.494(9) . ?
C21 H21A 0.9900 . ?
C21 H21B 0.9900 . ?
C22 C23 1.465(8) . ?
C22 H22 0.9500 . ?
C1' C2' 1.519(8) . ?
C1' H1' 1.0000 . ?
C2' C3' 1.531(8) . ?
C2' H2' 1.0000 . ?
C3' C4' 1.533(8) . ?
C3' H3' 1.0000 . ?
C4' C5' 1.511(8) . ?
C4' H4' 1.0000 . ?
C5' C6' 1.522(8) . ?
C5' H5' 1.0000 . ?
C6' H6'A 0.9800 . ?
C6' H6'B 0.9800 . ?
C6' H6'C 0.9800 . ?
C24 C25 1.486(9) . ?
C25 C26 1.386(9) . ?
C25 C30 1.393(9) . ?
C26 C27 1.382(9) . ?
C26 H26 0.9500 . ?
C27 C28 1.378(9) . ?
C27 H27 0.9500 . ?
C28 C29 1.399(10) . ?
C29 C30 1.379(10) . ?
C29 H29 0.9500 . ?
C30 H30 0.9500 . ?
C31 C32 1.491(9) . ?
C32 C33 1.399(10) . ?
C32 C37 1.401(9) . ?
C33 C34 1.395(9) . ?
C33 H33 0.9500 . ?
C34 C35 1.391(11) . ?
C34 H34 0.9500 . ?
C35 C36 1.358(11) . ?
C36 C37 1.388(10) . ?
C36 H36 0.9500 . ?
C37 H37 0.9500 . ?
C38 C39 1.467(8) . ?
C39 C44 1.398(8) . ?
C39 C40 1.403(9) . ?
C40 C41 1.376(9) . ?
C40 H40 0.9500 . ?
C41 C42 1.387(9) . ?
C41 H41 0.9500 . ?
C42 C43 1.379(10) . ?
C43 C44 1.371(9) . ?
C43 H43 0.9500 . ?
C44 H44 0.9500 . ?
C45 C46 1.491(8) . ?
C46 C51 1.393(8) . ?
C46 C47 1.395(8) . ?
C47 C48 1.394(8) . ?
C47 H47 0.9500 . ?
C48 C49 1.390(9) . ?
C48 H48 0.9500 . ?
C49 C50 1.398(9) . ?
C50 C51 1.374(8) . ?
C50 H50 0.9500 . ?
C51 H51 0.9500 . ?
Cl1A C1A 1.758(7) . ?
Cl2A C1A 1.772(7) . ?
Cl3A C1A 1.757(7) . ?
C1A H1AA 1.0000 . ?
Cl1B C1B 1.754(7) . ?
Cl2B C1B 1.750(7) . ?
Cl3B C1B 1.758(7) . ?
C1B H1B 1.0000 . ?
Cl1C C1C 1.771(11) . ?
Cl2C C1C 1.753(11) . ?
Cl3C C1C 1.746(11) . ?
C1C H1C 1.0000 . ?

loop_
_geom_hbond_atom_site_label_D
_geom_hbond_atom_site_label_H
_geom_hbond_atom_site_label_A
_geom_hbond_distance_DH
_geom_hbond_distance_HA
_geom_hbond_distance_DA
_geom_hbond_angle_DHA
_geom_hbond_site_symmetry_A
_geom_hbond_publ_flag
O1 H1 O4 0.70(7) 2.20(7) 2.890(6) 166(8) 2_755 yes
C2 H2A O2 0.99 2.65 3.161(7) 112.4 . yes
C15 H15B O4 0.99 2.56 3.323(7) 134.2 2_755 yes
C1' H1' O9 1.00 2.27 3.137(7) 144.7 1_545 yes
C3' H3' O13 1.00 2.44 2.940(7) 110.5 . yes
C29 H29 O4 0.95 2.55 3.373(7) 145.0 2_655 yes
C50 H50 Br3 0.95 3.12 4.021(6) 159.1 2_746 yes
C1A H1AA O5 1.00 2.19 3.098(8) 150.9 . yes
C1B H1B O7 1.00 2.18 3.145(8) 162.6 . yes
C1C H1C Br1 1.00 2.95 3.733(10) 135.9 1_665 yes

loop_
_geom_torsion_atom_site_label_1
_geom_torsion_atom_site_label_2
_geom_torsion_atom_site_label_3
_geom_torsion_atom_site_label_4
_geom_torsion
_geom_torsion_site_symmetry_1
_geom_torsion_site_symmetry_2
_geom_torsion_site_symmetry_3
_geom_torsion_site_symmetry_4
_geom_torsion_publ_flag
C10 C1 C2 C3 -59.5(6) . . . . ?
C1' O6 C3 C4 -160.8(5) . . . . ?
C1' O6 C3 C2 78.9(6) . . . . ?
C1 C2 C3 O6 168.4(4) . . . . ?
C1 C2 C3 C4 52.2(6) . . . . ?
O6 C3 C4 C5 -171.7(5) . . . . ?
C2 C3 C4 C5 -51.3(7) . . . . ?
C3 C4 C5 C6 -176.2(5) . . . . ?
C3 C4 C5 C10 55.8(6) . . . . ?
C4 C5 C6 C7 172.7(5) . . . . ?
C10 C5 C6 C7 -59.6(6) . . . . ?
C5 C6 C7 C8 56.7(6) . . . . ?
C6 C7 C8 C9 -52.8(6) . . . . ?
C6 C7 C8 C14 -179.8(5) . . . . ?
C7 C8 C9 C11 178.3(5) . . . . ?
C14 C8 C9 C11 -56.1(6) . . . . ?
C7 C8 C9 C10 51.0(6) . . . . ?
C14 C8 C9 C10 176.5(5) . . . . ?
C2 C1 C10 C19 -59.8(6) . . . . ?
C2 C1 C10 C9 177.5(5) . . . . ?
C2 C1 C10 C5 60.4(6) . . . . ?
C11 C9 C10 C19 -54.4(6) . . . . ?
C8 C9 C10 C19 70.1(6) . . . . ?
C11 C9 C10 C1 69.0(6) . . . . ?
C8 C9 C10 C1 -166.5(5) . . . . ?
C11 C9 C10 C5 -175.9(4) . . . . ?
C8 C9 C10 C5 -51.4(6) . . . . ?
C4 C5 C10 C19 62.6(6) . . . . ?
C6 C5 C10 C19 -65.1(6) . . . . ?
C4 C5 C10 C1 -58.0(6) . . . . ?
C6 C5 C10 C1 174.2(4) . . . . ?
C4 C5 C10 C9 -176.1(4) . . . . ?
C6 C5 C10 C9 56.1(6) . . . . ?
C8 C9 C11 C12 58.8(6) . . . . ?
C10 C9 C11 C12 -174.1(4) . . . . ?
C9 C11 C12 C13 -58.9(6) . . . . ?
C11 C12 C13 C18 -72.8(6) . . . . ?
C11 C12 C13 C14 50.7(6) . . . . ?
C11 C12 C13 C17 162.3(4) . . . . ?
C9 C8 C14 O1 168.8(4) . . . . ?
C7 C8 C14 O1 -64.7(6) . . . . ?
C9 C8 C14 C15 -68.3(6) . . . . ?
C7 C8 C14 C15 58.2(6) . . . . ?
C9 C8 C14 C13 51.4(6) . . . . ?
C7 C8 C14 C13 177.8(4) . . . . ?
C12 C13 C14 O1 -165.3(4) . . . . ?
C18 C13 C14 O1 -43.2(6) . . . . ?
C17 C13 C14 O1 81.4(5) . . . . ?
C12 C13 C14 C15 80.0(5) . . . . ?
C18 C13 C14 C15 -157.8(5) . . . . ?
C17 C13 C14 C15 -33.2(5) . . . . ?
C12 C13 C14 C8 -46.1(6) . . . . ?
C18 C13 C14 C8 76.1(6) . . . . ?
C17 C13 C14 C8 -159.4(4) . . . . ?
O1 C14 C15 C16 -68.2(5) . . . . ?
C8 C14 C15 C16 169.2(5) . . . . ?
C13 C14 C15 C16 43.7(5) . . . . ?
C14 C15 C16 C17 -36.5(6) . . . . ?
C15 C16 C17 C20 144.6(5) . . . . ?
C15 C16 C17 C13 15.3(6) . . . . ?
C12 C13 C17 C20 129.0(5) . . . . ?
C18 C13 C17 C20 7.1(7) . . . . ?
C14 C13 C17 C20 -115.6(5) . . . . ?
C12 C13 C17 C16 -104.6(5) . . . . ?
C18 C13 C17 C16 133.6(5) . . . . ?
C14 C13 C17 C16 10.9(5) . . . . ?
C24 O2 C19 C10 -166.8(4) . . . . ?
C1 C10 C19 O2 -37.9(6) . . . . ?
C9 C10 C19 O2 84.8(5) . . . . ?
C5 C10 C19 O2 -155.0(4) . . . . ?
C16 C17 C20 C22 -23.5(9) . . . . ?
C13 C17 C20 C22 99.6(8) . . . . ?
C16 C17 C20 C21 150.5(6) . . . . ?
C13 C17 C20 C21 -86.4(7) . . . . ?
C23 O3 C21 C20 0.5(8) . . . . ?
C22 C20 C21 O3 0.1(8) . . . . ?
C17 C20 C21 O3 -175.2(5) . . . . ?
C17 C20 C22 C23 173.9(6) . . . . ?
C21 C20 C22 C23 -0.7(7) . . . . ?
C21 O3 C23 O4 177.2(6) . . . . ?
C21 O3 C23 C22 -0.9(7) . . . . ?
C20 C22 C23 O4 -176.9(6) . . . . ?
C20 C22 C23 O3 1.0(7) . . . . ?
C3 O6 C1' O7 -89.3(5) . . . . ?
C3 O6 C1' C2' 153.4(4) . . . . ?
C5' O7 C1' O6 178.0(4) . . . . ?
C5' O7 C1' C2' -66.3(6) . . . . ?
C31 O8 C2' C1' 104.1(5) . . . . ?
C31 O8 C2' C3' -134.3(5) . . . . ?
O6 C1' C2' O8 -74.2(5) . . . . ?
O7 C1' C2' O8 168.6(4) . . . . ?
O6 C1' C2' C3' 168.5(4) . . . . ?
O7 C1' C2' C3' 51.3(6) . . . . ?
C38 O10 C3' C2' 102.7(5) . . . . ?
C38 O10 C3' C4' -137.4(5) . . . . ?
O8 C2' C3' O10 -43.3(6) . . . . ?
C1' C2' C3' O10 74.6(6) . . . . ?
O8 C2' C3' C4' -159.8(4) . . . . ?
C1' C2' C3' C4' -41.9(6) . . . . ?
C45 O12 C4' C5' -175.3(4) . . . . ?
C45 O12 C4' C3' 63.8(6) . . . . ?
O10 C3' C4' O12 44.1(6) . . . . ?
C2' C3' C4' O12 161.4(4) . . . . ?
O10 C3' C4' C5' -72.3(5) . . . . ?
C2' C3' C4' C5' 44.9(6) . . . . ?
C1' O7 C5' C4' 69.2(6) . . . . ?
C1' O7 C5' C6' -168.4(5) . . . . ?
O12 C4' C5' O7 -176.4(4) . . . . ?
C3' C4' C5' O7 -56.9(6) . . . . ?
O12 C4' C5' C6' 64.6(6) . . . . ?
C3' C4' C5' C6' -175.9(5) . . . . ?
C19 O2 C24 O5 -1.0(8) . . . . ?
C19 O2 C24 C25 -179.2(4) . . . . ?
O5 C24 C25 C26 177.9(6) . . . . ?
O2 C24 C25 C26 -4.0(8) . . . . ?
O5 C24 C25 C30 -1.8(9) . . . . ?
O2 C24 C25 C30 176.3(5) . . . . ?
C30 C25 C26 C27 -1.2(9) . . . . ?
C24 C25 C26 C27 179.1(6) . . . . ?
C25 C26 C27 C28 0.5(10) . . . . ?
C26 C27 C28 C29 0.0(10) . . . . ?
C26 C27 C28 Br1 178.2(5) . . . . ?
C27 C28 C29 C30 0.2(10) . . . . ?
Br1 C28 C29 C30 -178.0(5) . . . . ?
C28 C29 C30 C25 -0.9(10) . . . . ?
C26 C25 C30 C29 1.4(9) . . . . ?
C24 C25 C30 C29 -178.9(6) . . . . ?
C2' O8 C31 O9 3.8(9) . . . . ?
C2' O8 C31 C32 -176.9(5) . . . . ?
O9 C31 C32 C33 -171.4(6) . . . . ?
O8 C31 C32 C33 9.3(8) . . . . ?
O9 C31 C32 C37 9.7(10) . . . . ?
O8 C31 C32 C37 -169.6(5) . . . . ?
C37 C32 C33 C34 0.4(10) . . . . ?
C31 C32 C33 C34 -178.5(6) . . . . ?
C32 C33 C34 C35 0.0(10) . . . . ?
C33 C34 C35 C36 -0.7(11) . . . . ?
C33 C34 C35 Br2 -178.1(5) . . . . ?
C34 C35 C36 C37 0.9(11) . . . . ?
Br2 C35 C36 C37 178.3(5) . . . . ?
C35 C36 C37 C32 -0.4(11) . . . . ?
C33 C32 C37 C36 -0.2(10) . . . . ?
C31 C32 C37 C36 178.8(6) . . . . ?
C3' O10 C38 O11 5.1(8) . . . . ?
C3' O10 C38 C39 -173.5(4) . . . . ?
O11 C38 C39 C44 -4.1(10) . . . . ?
O10 C38 C39 C44 174.5(5) . . . . ?
O11 C38 C39 C40 177.2(6) . . . . ?
O10 C38 C39 C40 -4.2(8) . . . . ?
C44 C39 C40 C41 0.2(9) . . . . ?
C38 C39 C40 C41 179.0(6) . . . . ?
C39 C40 C41 C42 -0.9(10) . . . . ?
C40 C41 C42 C43 1.3(11) . . . . ?
C40 C41 C42 Br3 -179.5(5) . . . . ?
C41 C42 C43 C44 -1.0(11) . . . . ?
Br3 C42 C43 C44 179.8(6) . . . . ?
C42 C43 C44 C39 0.3(11) . . . . ?
C40 C39 C44 C43 0.1(10) . . . . ?
C38 C39 C44 C43 -178.7(6) . . . . ?
C4' O12 C45 O13 8.2(8) . . . . ?
C4' O12 C45 C46 -171.0(4) . . . . ?
O13 C45 C46 C51 -165.2(6) . . . . ?
O12 C45 C46 C51 14.0(7) . . . . ?
O13 C45 C46 C47 11.7(9) . . . . ?
O12 C45 C46 C47 -169.1(5) . . . . ?
C51 C46 C47 C48 0.3(8) . . . . ?
C45 C46 C47 C48 -176.7(5) . . . . ?
C46 C47 C48 C49 0.8(8) . . . . ?
C47 C48 C49 C50 -0.5(9) . . . . ?
C47 C48 C49 Br4 179.3(4) . . . . ?
C48 C49 C50 C51 -1.0(9) . . . . ?
Br4 C49 C50 C51 179.2(5) . . . . ?
C49 C50 C51 C46 2.1(9) . . . . ?
C47 C46 C51 C50 -1.8(9) . . . . ?
C45 C46 C51 C50 175.0(5) . . . . ?
